data_9012185
loop_
_publ_author_name
'Bevan, D. J. M.'
'Strahle, J.'
'Greis, O.'

_publ_section_title
;
 The crystal structure of tveitite, an ordered yttrofluorite mineral
 Note: a and b adjusted to match reported bond lengths
;
_journal_name_full 'Journal of Solid State Chemistry'
_journal_page_first 75
_journal_page_last 81
_journal_paper_doi 10.1016/0022-4596(82)90402-9
_journal_volume 44
_journal_year 1982
_chemical_formula_sum 'Ca6.5 F21.5 Y3'
_chemical_name_mineral Tveitite-(Y)
_space_group_IT_number 148
_symmetry_space_group_name_Hall '-R 3'
_symmetry_space_group_name_H-M 'R -3 :H'
_cell_angle_alpha 90
_cell_angle_beta 90
_cell_angle_gamma 120
_cell_length_a 16.9620
_cell_length_b 16.9620
_cell_length_c 9.6664
_cell_formula_units_Z 6
_cell_volume 2408.516
_database_code_amcsd 0013486
_exptl_crystal_density_diffrn 3.871
_cod_original_sg_symbol_H-M 'R -3'
_cod_original_formula_sum 'Y3 Ca6.5 F21.5'
_cod_database_code 9012185

loop_
_space_group_symop_operation_xyz
x,y,z
2/3+x,1/3+y,1/3+z
1/3+x,2/3+y,2/3+z
y,-x+y,-z
2/3+y,1/3-x+y,1/3-z
1/3+y,2/3-x+y,2/3-z
-x+y,-x,z
2/3-x+y,1/3-x,1/3+z
1/3-x+y,2/3-x,2/3+z
-x,-y,-z
2/3-x,1/3-y,1/3-z
1/3-x,2/3-y,2/3-z
-y,x-y,z
2/3-y,1/3+x-y,1/3+z
1/3-y,2/3+x-y,2/3+z
x-y,x,-z
2/3+x-y,1/3+x,1/3-z
1/3+x-y,2/3+x,2/3-z

loop_
_atom_site_label
_atom_site_fract_x
_atom_site_fract_y
_atom_site_fract_z
_atom_site_occupancy
_atom_site_U_iso_or_equiv
Y 0.01690 0.14890 0.17860 1.00000 0.00760
Ca1 0.00000 0.00000 0.53530 0.50000 0.03546
Ca2 0.26540 0.23480 0.15570 1.00000 0.00127
Ca3 0.17490 0.40590 0.16720 1.00000 0.01520
F1 0.19580 0.08310 0.00400 1.00000 0.01267
F2 0.11020 0.09750 0.23490 1.00000 0.01773
F3 0.01900 0.14950 0.41460 1.00000 0.00127
F4 0.27020 0.10240 0.25730 1.00000 0.00380
F5 0.15760 0.26860 0.25150 1.00000 0.00253
F6 0.03240 0.28420 0.09710 1.00000 0.00507
F7 0.29550 0.38380 0.07440 1.00000 0.00380
F8 0.00000 0.00000 0.06000 0.50000 0.01773

loop_
_cod_related_entry_id
_cod_related_entry_database
_cod_related_entry_code
1 AMCSD 0013486
